data_2204211
loop_
_publ_author_name
Vasu
'Nirmala, K. A.'
'Chopra, Deepak'
'Mohan, S.'
'Saravanan, J.'

_publ_section_title
;
 2-(Acetamido)-4,5-dimethyl-<i>N</i>-(2-methylphenyl)thiophene-3-carboxamide
;
_journal_issue 9
_journal_name_full 'Acta Crystallographica Section E'
_journal_page_first o1554
_journal_page_last o1556
_journal_paper_doi 10.1107/S1600536804018781
_journal_volume 60
_journal_year 2004
_chemical_formula_iupac 'C16 H18 N2 O2 S'
_chemical_formula_moiety 'C16 H18 N2 O2 S'
_chemical_formula_sum 'C16 H18 N2 O2 S'
_chemical_formula_weight 302.39
_chemical_name_systematic
;
2-(acetamido)-4,5-dimethyl-N-(2-methylphenyl)thiophene-3-carboxamide
;
_space_group_IT_number 14
_symmetry_cell_setting monoclinic
_symmetry_space_group_name_Hall '-P 2yn'
_symmetry_space_group_name_H-M 'P 1 21/n 1'
_atom_sites_solution_hydrogens geom
_atom_sites_solution_primary direct
_atom_sites_solution_secondary difmap
_cell_angle_alpha 90
_cell_angle_beta 94.566(6)
_cell_angle_gamma 90
_cell_formula_units_Z 4
_cell_length_a 7.416(2)
_cell_length_b 8.858(3)
_cell_length_c 23.718(8)
_cell_measurement_reflns_used 650
_cell_measurement_temperature 293(2)
_cell_measurement_theta_max 24.5
_cell_measurement_theta_min 2.5
_cell_volume 1553.1(9)
_computing_cell_refinement SMART
_computing_data_collection 'SMART (Bruker, 1998)'
_computing_data_reduction 'SAINT (Bruker, 1998)'
_computing_molecular_graphics 'ORTEP-3 for Windows (Farrugia, 1997) and CAMERON (Watkin et al., 1993)'
_computing_publication_material 'PLATON (Spek, 2003)'
_computing_structure_refinement 'SHELXL97 (Sheldrick, 1997)'
_computing_structure_solution 'SIR92 (Altomare et al., 1993)'
_diffrn_ambient_temperature 293(2)
_diffrn_measured_fraction_theta_full 0.999
_diffrn_measured_fraction_theta_max 0.981
_diffrn_measurement_device_type 'Bruker SMART APEX CCD area-detector'
_diffrn_measurement_method '\f and \w'
_diffrn_radiation_monochromator graphite
_diffrn_radiation_source 'fine-focus sealed tube'
_diffrn_radiation_type MoK\a
_diffrn_radiation_wavelength 0.71073
_diffrn_reflns_av_R_equivalents 0.0183
_diffrn_reflns_av_sigmaI/netI 0.0179
_diffrn_reflns_limit_h_max 9
_diffrn_reflns_limit_h_min -8
_diffrn_reflns_limit_k_max 11
_diffrn_reflns_limit_k_min -11
_diffrn_reflns_limit_l_max 28
_diffrn_reflns_limit_l_min -29
_diffrn_reflns_number 11711
_diffrn_reflns_reduction_process
;
 ?
;
_diffrn_reflns_theta_full 25.00
_diffrn_reflns_theta_max 26.37
_diffrn_reflns_theta_min 1.72
_exptl_absorpt_coefficient_mu 0.214
_exptl_absorpt_correction_T_max 0.9584
_exptl_absorpt_correction_T_min 0.9101
_exptl_absorpt_correction_type multi-scan
_exptl_absorpt_process_details '(SADABS; Sheldrick, 1996)'
_exptl_crystal_colour yellow
_exptl_crystal_density_diffrn 1.293
_exptl_crystal_density_meas ?
_exptl_crystal_density_method .
_exptl_crystal_description block
_exptl_crystal_F_000 640
_exptl_crystal_size_max 0.50
_exptl_crystal_size_mid 0.20
_exptl_crystal_size_min 0.20
_refine_diff_density_max 0.318
_refine_diff_density_min -0.163
_refine_ls_extinction_method none
_refine_ls_goodness_of_fit_ref 1.061
_refine_ls_hydrogen_treatment mixed
_refine_ls_matrix_type full
_refine_ls_number_parameters 202
_refine_ls_number_reflns 3118
_refine_ls_number_restraints 0
_refine_ls_restrained_S_all 1.061
_refine_ls_R_factor_all 0.0486
_refine_ls_R_factor_gt 0.0420
_refine_ls_shift/su_max 0.001
_refine_ls_shift/su_mean 0.000
_refine_ls_structure_factor_coef Fsqd
_refine_ls_weighting_details 'calc w = 1/[\s^2^(Fo^2^)+(0.1357P)^2^+0.8P] where P=(Fo^2^+2Fc^2^)/3'
_refine_ls_weighting_scheme calc
_refine_ls_wR_factor_gt 0.1176
_refine_ls_wR_factor_ref 0.1226
_reflns_number_gt 2715
_reflns_number_total 3118
_reflns_threshold_expression I>2\s(I)
_cod_data_source_file ob6402.cif
_cod_data_source_block I
_cod_depositor_comments
;
The following automatic conversions were performed:
'_symmetry_cell_setting' value 'Monoclinic' changed to 'monoclinic'
according to '/home/saulius/struct/CIF-dictionaries/cif_core.dic'
dictionary named 'cif_core.dic' version 2.4.1 from 2010-06-29.

Automatic conversion script
Id: cif_fix_enum 1527 2010-12-29 10:47:43Z saulius 

The following automatic conversions were performed:

'_symmetry_cell_setting' value 'Monoclinic' changed to 'monoclinic'
according to /home/saulius/struct/CIF-dictionaries/cif_core.dic
dictionary named 'cif_core.dic' version 2.4.1 from 2010-06-29.

Automatic conversion script
Id: cif_fix_values 1715 2011-07-08 13:25:40Z adriana 
;
_cod_original_cell_volume 1553.2(9)
_cod_original_sg_symbol_H-M 'P 21/n'
_cod_database_code 2204211
_cod_database_fobs_code 2204211

loop_
_symmetry_equiv_pos_as_xyz
x,y,z
1/2-x,1/2+y,1/2-z
-x,-y,-z
1/2+x,1/2-y,1/2+z

loop_
_atom_site_label
_atom_site_fract_x
_atom_site_fract_y
_atom_site_fract_z
_atom_site_U_iso_or_equiv
_atom_site_adp_type
_atom_site_calc_flag
_atom_site_refinement_flags
_atom_site_occupancy
_atom_site_type_symbol
S1 0.25473(6) 0.59444(5) -0.056475(17) 0.03998(17) Uani d . 1 S
O1 0.2861(2) 0.18448(14) 0.05964(5) 0.0511(4) Uani d . 1 O
O2 0.3785(2) 0.38323(16) -0.13044(5) 0.0520(4) Uani d . 1 O
N1 0.3368(2) 0.35218(17) 0.13111(6) 0.0437(4) Uani d . 1 N
N2 0.3211(2) 0.29163(17) -0.04514(6) 0.0404(3) Uani d . 1 N
C1 0.2810(2) 0.42759(17) -0.01966(7) 0.0339(3) Uani d . 1 C
C2 0.2575(2) 0.44524(18) 0.03693(7) 0.0339(3) Uani d . 1 C
C3 0.2086(2) 0.59902(18) 0.05010(7) 0.0368(4) Uani d . 1 C
C4 0.2040(2) 0.68968(19) 0.00397(8) 0.0409(4) Uani d . 1 C
C5 0.2921(2) 0.31688(18) 0.07608(7) 0.0374(4) Uani d . 1 C
C6 0.3909(3) 0.2442(2) 0.17378(7) 0.0452(4) Uani d . 1 C
C7 0.2723(3) 0.1328(2) 0.18960(8) 0.0534(5) Uani d . 1 C
C8 0.3383(4) 0.0347(3) 0.23321(10) 0.0732(7) Uani d . 1 C
C9 0.5087(5) 0.0495(3) 0.25967(10) 0.0827(9) Uani d . 1 C
C10 0.6207(4) 0.1616(4) 0.24427(9) 0.0787(8) Uani d . 1 C
C11 0.5626(3) 0.2590(3) 0.20091(9) 0.0627(6) Uani d . 1 C
C12 0.0840(4) 0.1182(3) 0.16399(11) 0.0756(7) Uani d . 1 C
C13 0.1539(3) 0.6536(2) 0.10626(8) 0.0494(4) Uani d . 1 C
C14 0.1594(3) 0.8547(2) -0.00080(10) 0.0619(6) Uani d . 1 C
C15 0.3679(2) 0.2755(2) -0.09890(7) 0.0426(4) Uani d . 1 C
C16 0.4032(4) 0.1154(3) -0.11619(10) 0.0661(6) Uani d . 1 C
H1N 0.373(3) 0.435(2) 0.1359(8) 0.045(6) Uiso d . 1 H
H2N 0.315(3) 0.218(2) -0.0238(8) 0.043(5) Uiso d . 1 H
H8 0.2641 -0.0425 0.2444 0.088 Uiso calc R 1 H
H9 0.5480 -0.0173 0.2883 0.099 Uiso calc R 1 H
H10 0.7354 0.1725 0.2627 0.094 Uiso calc R 1 H
H11 0.6392 0.3348 0.1899 0.075 Uiso calc R 1 H
H12A 0.0333 0.2169 0.1572 0.113 Uiso calc R 1 H
H12B 0.0128 0.0640 0.1894 0.113 Uiso calc R 1 H
H12C 0.0840 0.0644 0.1289 0.113 Uiso calc R 1 H
H13A 0.2598 0.6664 0.1318 0.074 Uiso calc R 1 H
H13B 0.0751 0.5809 0.1215 0.074 Uiso calc R 1 H
H13C 0.0919 0.7484 0.1013 0.074 Uiso calc R 1 H
H14A 0.0382 0.8711 0.0094 0.093 Uiso calc R 1 H
H14B 0.1690 0.8875 -0.0390 0.093 Uiso calc R 1 H
H14C 0.2424 0.9111 0.0242 0.093 Uiso calc R 1 H
H16A 0.2903 0.0656 -0.1262 0.099 Uiso calc R 1 H
H16B 0.4668 0.0630 -0.0853 0.099 Uiso calc R 1 H
H16C 0.4751 0.1156 -0.1481 0.099 Uiso calc R 1 H

loop_
_atom_site_aniso_label
_atom_site_aniso_U_11
_atom_site_aniso_U_22
_atom_site_aniso_U_33
_atom_site_aniso_U_12
_atom_site_aniso_U_13
_atom_site_aniso_U_23
S1 0.0439(3) 0.0389(3) 0.0367(3) 0.00068(16) 0.00020(18) 0.00730(16)
O1 0.0834(10) 0.0324(7) 0.0375(7) -0.0030(6) 0.0044(6) 0.0004(5)
O2 0.0666(9) 0.0555(8) 0.0340(6) -0.0042(6) 0.0047(6) 0.0014(6)
N1 0.0641(10) 0.0335(8) 0.0329(7) -0.0023(7) -0.0007(6) 0.0004(6)
N2 0.0514(9) 0.0354(8) 0.0347(7) 0.0009(6) 0.0049(6) -0.0002(6)
C1 0.0340(8) 0.0334(8) 0.0337(8) -0.0012(6) -0.0005(6) 0.0015(6)
C2 0.0354(8) 0.0328(8) 0.0332(8) -0.0023(6) 0.0014(6) -0.0011(6)
C3 0.0344(8) 0.0346(8) 0.0410(9) -0.0003(6) -0.0002(7) -0.0020(6)
C4 0.0401(9) 0.0356(9) 0.0465(9) 0.0022(7) -0.0007(7) 0.0009(7)
C5 0.0433(9) 0.0360(8) 0.0332(8) -0.0031(7) 0.0042(7) 0.0007(6)
C6 0.0628(11) 0.0437(9) 0.0297(8) 0.0087(8) 0.0077(7) 0.0009(7)
C7 0.0694(13) 0.0515(11) 0.0415(9) 0.0088(9) 0.0188(9) 0.0049(8)
C8 0.108(2) 0.0639(14) 0.0525(12) 0.0181(13) 0.0351(13) 0.0195(11)
C9 0.114(2) 0.097(2) 0.0391(11) 0.0480(18) 0.0186(13) 0.0226(12)
C10 0.0865(18) 0.108(2) 0.0399(11) 0.0297(16) -0.0059(11) 0.0021(13)
C11 0.0700(14) 0.0768(15) 0.0400(10) 0.0062(11) -0.0042(9) -0.0004(10)
C12 0.0761(17) 0.0783(16) 0.0746(16) -0.0134(13) 0.0209(13) 0.0113(13)
C13 0.0536(11) 0.0465(10) 0.0486(10) 0.0062(8) 0.0066(8) -0.0092(8)
C14 0.0770(15) 0.0389(10) 0.0687(14) 0.0129(10) -0.0018(11) 0.0037(9)
C15 0.0448(9) 0.0481(10) 0.0347(8) -0.0030(7) 0.0010(7) -0.0049(7)
C16 0.0947(17) 0.0539(12) 0.0519(12) 0.0000(11) 0.0192(11) -0.0132(10)

loop_
_atom_type_symbol
_atom_type_description
_atom_type_scat_dispersion_real
_atom_type_scat_dispersion_imag
_atom_type_scat_source
S S 0.1246 0.1234 'International Tables Vol C Tables 4.2.6.8 and 6.1.1.4'
O O 0.0106 0.0060 'International Tables Vol C Tables 4.2.6.8 and 6.1.1.4'
N N 0.0061 0.0033 'International Tables Vol C Tables 4.2.6.8 and 6.1.1.4'
H H 0.0000 0.0000 'International Tables Vol C Tables 4.2.6.8 and 6.1.1.4'
C C 0.0033 0.0016 'International Tables Vol C Tables 4.2.6.8 and 6.1.1.4'

loop_
_geom_angle_atom_site_label_1
_geom_angle_atom_site_label_2
_geom_angle_atom_site_label_3
_geom_angle
C1 S1 C4 91.25(8)
C15 N2 C1 125.44(16)
C15 N2 H2N 121.5(14)
C1 N2 H2N 113.1(14)
C5 N1 C6 124.12(15)
C5 N1 H1N 114.1(15)
C6 N1 H1N 116.8(15)
C1 C2 C3 111.72(14)
C1 C2 C5 119.77(14)
C3 C2 C5 128.42(15)
C4 C3 C2 111.93(15)
C4 C3 C13 122.24(16)
C2 C3 C13 125.66(15)
C2 C1 N2 124.79(15)
C2 C1 S1 112.30(12)
N2 C1 S1 122.91(13)
C3 C4 C14 129.00(18)
C3 C4 S1 112.74(13)
C14 C4 S1 118.25(15)
O1 C5 N1 121.47(15)
O1 C5 C2 122.14(15)
N1 C5 C2 116.35(14)
O2 C15 N2 121.92(17)
O2 C15 C16 123.32(16)
N2 C15 C16 114.76(17)
C11 C6 C7 121.21(19)
C11 C6 N1 117.49(19)
C7 C6 N1 121.22(18)
C3 C13 H13A 109.5
C3 C13 H13B 109.5
H13A C13 H13B 109.5
C3 C13 H13C 109.5
H13A C13 H13C 109.5
H13B C13 H13C 109.5
C6 C7 C8 116.4(2)
C6 C7 C12 123.03(19)
C8 C7 C12 120.5(2)
C4 C14 H14A 109.5
C4 C14 H14B 109.5
H14A C14 H14B 109.5
C4 C14 H14C 109.5
H14A C14 H14C 109.5
H14B C14 H14C 109.5
C15 C16 H16A 109.5
C15 C16 H16B 109.5
H16A C16 H16B 109.5
C15 C16 H16C 109.5
H16A C16 H16C 109.5
H16B C16 H16C 109.5
C10 C11 C6 120.4(3)
C10 C11 H11 119.8
C6 C11 H11 119.8
C9 C8 C7 122.1(2)
C9 C8 H8 119.0
C7 C8 H8 119.0
C7 C12 H12A 109.5
C7 C12 H12B 109.5
H12A C12 H12B 109.5
C7 C12 H12C 109.5
H12A C12 H12C 109.5
H12B C12 H12C 109.5
C9 C10 C11 119.5(3)
C9 C10 H10 120.2
C11 C10 H10 120.2
C10 C9 C8 120.4(2)
C10 C9 H9 119.8
C8 C9 H9 119.8

loop_
_geom_bond_atom_site_label_1
_geom_bond_atom_site_label_2
_geom_bond_distance
S1 C1 1.7199(16)
S1 C4 1.7306(19)
O1 C5 1.236(2)
O2 C15 1.219(2)
N2 C15 1.355(2)
N2 C1 1.390(2)
N2 H2N 0.83(2)
N1 C5 1.357(2)
N1 C6 1.427(2)
N1 H1N 0.79(2)
C2 C1 1.376(2)
C2 C3 1.450(2)
C2 C5 1.478(2)
C3 C4 1.355(3)
C3 C13 1.503(2)
C4 C14 1.501(3)
C15 C16 1.505(3)
C6 C11 1.387(3)
C6 C7 1.393(3)
C13 H13A 0.9600
C13 H13B 0.9600
C13 H13C 0.9600
C7 C8 1.409(3)
C7 C12 1.484(4)
C14 H14A 0.9600
C14 H14B 0.9600
C14 H14C 0.9600
C16 H16A 0.9600
C16 H16B 0.9600
C16 H16C 0.9600
C11 C10 1.385(3)
C11 H11 0.9300
C8 C9 1.372(4)
C8 H8 0.9300
C12 H12A 0.9600
C12 H12B 0.9600
C12 H12C 0.9600
C10 C9 1.363(5)
C10 H10 0.9300
C9 H9 0.9300

loop_
_geom_hbond_atom_site_label_D
_geom_hbond_atom_site_label_H
_geom_hbond_atom_site_label_A
_geom_hbond_site_symmetry_A
_geom_hbond_distance_DH
_geom_hbond_distance_HA
_geom_hbond_distance_DA
_geom_hbond_angle_DHA
_geom_hbond_publ_flag
N1 H1N O2 3_665 0.786(19) 2.46(2) 3.155(2) 148(2) yes
N2 H2N O1 . 0.829(18) 2.029(19) 2.692(2) 137(2) yes
C14 H14C O1 1_565 0.96 2.575 3.355(3) 138 yes

loop_
_geom_torsion_atom_site_label_1
_geom_torsion_atom_site_label_2
_geom_torsion_atom_site_label_3
_geom_torsion_atom_site_label_4
_geom_torsion
_geom_torsion_publ_flag
C1 C2 C3 C4 -2.1(2) ?
C5 C2 C3 C4 174.31(15) ?
C1 C2 C3 C13 173.14(16) ?
C5 C2 C3 C13 -10.4(3) ?
C3 C2 C1 N2 -177.25(15) ?
C5 C2 C1 N2 6.0(2) ?
C3 C2 C1 S1 2.59(17) ?
C5 C2 C1 S1 -174.21(12) ?
C15 N2 C1 C2 -170.81(16) yes
C15 N2 C1 S1 9.4(2) ?
C4 S1 C1 C2 -1.86(13) ?
C4 S1 C1 N2 177.98(14) ?
C2 C3 C4 C14 179.87(18) ?
C13 C3 C4 C14 4.4(3) ?
C2 C3 C4 S1 0.73(19) ?
C13 C3 C4 S1 -174.73(13) ?
C1 S1 C4 C3 0.62(14) ?
C1 S1 C4 C14 -178.63(16) ?
C6 N1 C5 O1 4.0(3) ?
C6 N1 C5 C2 -174.04(16) yes
C1 C2 C5 O1 -23.2(2) ?
C3 C2 C5 O1 160.59(17) ?
C1 C2 C5 N1 154.78(15) yes
C3 C2 C5 N1 -21.4(2) ?
C1 N2 C15 O2 -0.2(3) ?
C1 N2 C15 C16 -179.62(17) ?
C5 N1 C6 C11 118.8(2) yes
C5 N1 C6 C7 -64.4(2) ?
C11 C6 C7 C8 -1.7(3) ?
N1 C6 C7 C8 -178.39(17) ?
C11 C6 C7 C12 176.4(2) ?
N1 C6 C7 C12 -0.2(3) ?
C7 C6 C11 C10 0.7(3) ?
N1 C6 C11 C10 177.46(18) ?
C6 C7 C8 C9 1.5(3) ?
C12 C7 C8 C9 -176.8(2) ?
C6 C11 C10 C9 0.8(3) ?
C11 C10 C9 C8 -1.1(4) ?
C7 C8 C9 C10 -0.1(4) ?

loop_
_cod_related_entry_id
_cod_related_entry_database
_cod_related_entry_code
1 ChemSpider 21130500
